data_1564801
loop_
_publ_author_name
'Luo, Xiaowei'
'Cai, Guodi'
'Guo, Yinfeng'
'Gao, Chenghai'
'Huang, Weifeng'
'Zhang, Zhenhua'
'Lu, Humu'
'Liu, Kai'
'Chen, Jianghe'
'Xiong, Xiaofeng'
'Lei, Jinping'
'Zhou, Xuefeng'
'Wang, Junjian'
'Liu, Yonghong'

_publ_section_title
;
 Exploring Marine-Derived Ascochlorins as Novel Human Dihydroorotate
 Dehydrogenase Inhibitors for Treatment of Triple-Negative Breast Cancer.
;
_journal_issue 18
_journal_name_full 'Journal of medicinal chemistry'
_journal_page_first 13918
_journal_page_last 13932
_journal_paper_doi 10.1021/acs.jmedchem.1c01402
_journal_volume 64
_journal_year 2021
_chemical_absolute_configuration ad
_chemical_formula_moiety 'C23 H29 Cl O5'
_chemical_formula_sum 'C23 H29 Cl O5'
_chemical_formula_weight 420.91
_space_group_crystal_system monoclinic
_space_group_IT_number 4
_space_group_name_Hall 'P 2yb'
_space_group_name_H-M_alt 'P 1 21 1'
_atom_sites_solution_hydrogens mixed
_atom_sites_solution_primary iterative
_audit_creation_date 2019-07-26
_audit_creation_method
;
Olex2 1.2
(compiled 2018.05.29 svn.r3508 for OlexSys, GUI svn.r5506)
;
_cell_angle_alpha 90
_cell_angle_beta 93.822(4)
_cell_angle_gamma 90
_cell_formula_units_Z 8
_cell_length_a 24.8351(9)
_cell_length_b 7.1710(2)
_cell_length_c 25.5947(9)
_cell_measurement_reflns_used 8537
_cell_measurement_temperature 100(1)
_cell_measurement_theta_max 73.5180
_cell_measurement_theta_min 3.8400
_cell_volume 4548.1(3)
_computing_cell_refinement 'CrysAlisPro 1.171.39.33c (Rigaku OD, 2017)'
_computing_data_collection 'CrysAlisPro 1.171.39.33c (Rigaku OD, 2017)'
_computing_data_reduction 'CrysAlisPro 1.171.39.33c (Rigaku OD, 2017)'
_computing_molecular_graphics 'Olex2 (Dolomanov et al., 2009)'
_computing_publication_material 'Olex2 (Dolomanov et al., 2009)'
_computing_structure_refinement 'ShelXL (Sheldrick, 2015)'
_computing_structure_solution 'olex2.solve (Bourhis et al., 2015)'
_diffrn_ambient_environment N~2~
_diffrn_ambient_temperature 100(1)
_diffrn_detector 'Pilatus3R 200K-A'
_diffrn_measured_fraction_theta_full 0.997
_diffrn_measured_fraction_theta_max 0.964
_diffrn_measurement_details
;
List of Runs (angles in degrees, time in seconds):

  # Type    Start    End  Width  t~exp~   \w     \q     \k     \f   Frames
--------------------------------------------------------------------------
  1  \w    -33.00   4.00   0.50    2.50    --    0.00 -82.00-150.00   74
  2  \w    -33.00  31.00   0.50    2.50    --    0.00 -82.00 -60.00  128
  3  \w    -18.00  20.00   0.50    2.50    --    0.00 -82.00   0.00   76
  4  \w    -30.00  24.00   0.50    2.50    --    0.00 -77.00  60.00  108
  5  \w     78.00 115.00   0.50   16.50    --   95.20 -61.00-150.00   74
  6  \w     87.00 170.00   0.50   16.50    --   95.20  30.00 150.00  166
  7  \w     98.00 146.00   0.50   16.50    --   95.20  45.00  90.00   96
  8  \w     35.00 127.00   0.50   16.50    --   95.20 -82.00 150.00  184
  9  \w     12.00 110.00   0.50   16.50    --   95.20 -30.00 150.00  196
 10  \w     32.00 111.00   0.50   16.50    --   95.20 -45.00 -30.00  158
 11  \w    131.00 173.00   0.50   16.50    --   95.20  82.00   0.00   84
 12  \w     74.00 114.00   0.50   16.50    --   95.20 -82.00 -60.00   80
 13  \w     11.00  46.00   0.50   16.50    --   95.20 -82.00 -60.00   70
;
_diffrn_measurement_device 'four-circle diffractometer'
_diffrn_measurement_device_type 'XtaLAB Pro: Kappa single'
_diffrn_measurement_method '\w scans'
_diffrn_orient_matrix_type 'CrysAlisPro convention (1999,Acta A55,543-557)'
_diffrn_orient_matrix_UB_11 -0.0140366000
_diffrn_orient_matrix_UB_12 0.0564940000
_diffrn_orient_matrix_UB_13 -0.0573652000
_diffrn_orient_matrix_UB_21 0.0586056000
_diffrn_orient_matrix_UB_22 0.0644211000
_diffrn_orient_matrix_UB_23 -0.0048271000
_diffrn_orient_matrix_UB_31 0.0151600000
_diffrn_orient_matrix_UB_32 -0.1970537000
_diffrn_orient_matrix_UB_33 -0.0180768000
_diffrn_radiation_monochromator graphite
_diffrn_radiation_probe x-ray
_diffrn_radiation_type CuK\a
_diffrn_radiation_wavelength 1.54184
_diffrn_reflns_av_R_equivalents 0.0422
_diffrn_reflns_av_unetI/netI 0.0650
_diffrn_reflns_Laue_measured_fraction_full 0.997
_diffrn_reflns_Laue_measured_fraction_max 0.964
_diffrn_reflns_limit_h_max 27
_diffrn_reflns_limit_h_min -30
_diffrn_reflns_limit_k_max 4
_diffrn_reflns_limit_k_min -8
_diffrn_reflns_limit_l_max 29
_diffrn_reflns_limit_l_min -31
_diffrn_reflns_number 23731
_diffrn_reflns_point_group_measured_fraction_full 0.711
_diffrn_reflns_point_group_measured_fraction_max 0.676
_diffrn_reflns_theta_full 67.684
_diffrn_reflns_theta_max 74.350
_diffrn_reflns_theta_min 3.787
_diffrn_source 'Rotating-anode X-ray tube'
_diffrn_source_type 'MicroMax 007 (Cu) X-ray Source'
_exptl_absorpt_coefficient_mu 1.732
_exptl_absorpt_correction_T_max 1.00000
_exptl_absorpt_correction_T_min 0.68364
_exptl_absorpt_correction_type multi-scan
_exptl_absorpt_process_details
;
CrysAlisPro 1.171.39.33c (Rigaku Oxford Diffraction, 2017)
Empirical absorption correction using spherical harmonics,
 implemented in SCALE3 ABSPACK scaling algorithm.
;
_exptl_crystal_colour 'clear light colourless'
_exptl_crystal_colour_lustre clear
_exptl_crystal_colour_modifier light
_exptl_crystal_colour_primary colourless
_exptl_crystal_density_diffrn 1.229
_exptl_crystal_description needle
_exptl_crystal_F_000 1792
_exptl_crystal_size_max 0.5
_exptl_crystal_size_mid 0.03
_exptl_crystal_size_min 0.02
_refine_diff_density_max 0.436
_refine_diff_density_min -0.269
_refine_diff_density_rms 0.053
_refine_ls_abs_structure_details
;
 Flack x determined using 2096 quotients [(I+)-(I-)]/[(I+)+(I-)]
 (Parsons, Flack and Wagner, Acta Cryst. B69 (2013) 249-259).
;
_refine_ls_abs_structure_Flack 0.042(11)
_refine_ls_extinction_method none
_refine_ls_goodness_of_fit_ref 0.949
_refine_ls_hydrogen_treatment mixed
_refine_ls_matrix_type full
_refine_ls_number_parameters 1076
_refine_ls_number_reflns 12511
_refine_ls_number_restraints 1
_refine_ls_restrained_S_all 0.949
_refine_ls_R_factor_all 0.0613
_refine_ls_R_factor_gt 0.0466
_refine_ls_shift/su_max 0.009
_refine_ls_shift/su_mean 0.000
_refine_ls_structure_factor_coef Fsqd
_refine_ls_weighting_details 'w=1/[\s^2^(Fo^2^)+(0.0737P)^2^] where P=(Fo^2^+2Fc^2^)/3'
_refine_ls_weighting_scheme calc
_refine_ls_wR_factor_gt 0.1133
_refine_ls_wR_factor_ref 0.1194
_reflns_Friedel_coverage 0.294
_reflns_Friedel_fraction_full 0.371
_reflns_Friedel_fraction_max 0.335
_reflns_number_gt 9783
_reflns_number_total 12511
_reflns_threshold_expression 'I > 2\s(I)'
_cod_data_source_file jm1c01402_si_006.cif
_cod_data_source_block luoxiaowei_as66_collect
_cod_depositor_comments
;

2022-05-30
Z value and formula fixed to values more according to usual
chemical conventions.                 miguel
;
_cod_original_formula_sum 'C92 H116 Cl4 O20'
_cod_original_formula_weight 1683.64
_cod_original_formula_moiety '4(C23 H29 Cl O5)'
_cod_original_formula_units_Z 2
_cod_database_code 1564801
_shelx_shelxl_version_number 2014/7
_chemical_oxdiff_formula 'C220 H200 N20 O20 Cl1 '
_shelx_space_group_comment
;
The symmetry employed for this shelxl refinement is uniquely defined
by the following loop, which should always be used as a source of
symmetry information in preference to the above space-group names.
They are only intended as comments.
;
_shelx_estimated_absorpt_t_max 0.966
_shelx_estimated_absorpt_t_min 0.478
_reflns_odcompleteness_completeness 99.71
_reflns_odcompleteness_iscentric 1
_reflns_odcompleteness_theta 66.97
_olex2_refinement_description
;
1. Fixed Uiso
 At 1.2 times of:
  All C(H) groups, All C(H,H) groups
 At 1.5 times of:
  All C(H,H,H) groups, All O(H) groups
2.a Ternary CH refined with riding coordinates:
 C10B(H10B), C19(H19), C10(H10), C10C(H10C), C15B(H15B), C19B(H19B),
 C15C(H15C), C15(H15), C19A(H19A), C15A(H15A), C19C(H19C), C10A(H10A)
2.b Secondary CH2 refined with riding coordinates:
 C16B(H16G,H16H), C9B(H9BA,H9BB), C17B(H17G,H17H), C16C(H16A,H16B), C17A(H17E,
 H17F), C9C(H9CA,H9CB), C17(H17C,H17D), C9(H9A,H9B), C16(H16C,H16D), C17C(H17A,
 H17B), C16A(H16E,H16F), C9A(H9AA,H9AB)
2.c Aromatic/amide H refined with riding coordinates:
 C13C(H13C), C8(H8), C12B(H12B), C13B(H13B), C12C(H12C), C12(H12), C13(H13),
 C13A(H13A), C8B(H8B), C8A(H8A), C8C(H8C), C12A(H12A)
2.d X=CH2 refined with riding coordinates:
 C23B(H23G,H23H), C23(H23C,H23D), C23C(H23A,H23B), C23A(H23E,H23F)
2.e Idealised Me refined as rotating group:
 C21B(H21J,H21K,H21L), C20B(H20J,H20K,H20L), C22(H22D,H22E,H22F), C20C(H20A,
 H20B,H20C), C20A(H20G,H20H,H20I), C22A(H22G,H22H,H22I), C21C(H21A,H21B,H21C),
 C7A(H7AA,H7AB,H7AC), C7C(H7CA,H7CB,H7CC), C21A(H21G,H21H,H21I), C7(H7A,H7B,
 H7C), C20(H20D,H20E,H20F), C22B(H22J,H22K,H22L), C22C(H22A,H22B,H22C),
 C7B(H7BA,H7BB,H7BC), C21(H21D,H21E,H21F)
2.f Idealised tetrahedral OH refined as rotating group:
 O5B(H5B), O3B(H3B), O5(H5), O3(H3), O2(H2), O2C(H2C), O3A(H3A), O2A(H2A),
 O2B(H2B), O5C(H5C), O5A(H5A)
;
_olex2_submission_special_instructions 'No special instructions were received'
_oxdiff_exptl_absorpt_empirical_details
;
Empirical correction (ABSPACK) includes:
- Absorption correction using spherical harmonics
- Frame scaling
;
_oxdiff_exptl_absorpt_empirical_full_max 1.751
_oxdiff_exptl_absorpt_empirical_full_min 0.692

loop_
_space_group_symop_operation_xyz
'x, y, z'
'-x, y+1/2, -z'

loop_
_atom_site_label
_atom_site_type_symbol
_atom_site_fract_x
_atom_site_fract_y
_atom_site_fract_z
_atom_site_U_iso_or_equiv
_atom_site_adp_type
_atom_site_occupancy
_atom_site_site_symmetry_order
_atom_site_calc_flag
_atom_site_refinement_flags_posn
_atom_site_refinement_flags_adp
_atom_site_refinement_flags_occupancy
_atom_site_disorder_assembly
_atom_site_disorder_group
Cl1C Cl 0.89038(4) 0.22781(16) 0.82814(4) 0.0361(2) Uani 1 1 d . . . . .
Cl1 Cl 1.12150(4) 1.21488(16) 0.12405(4) 0.0371(2) Uani 1 1 d . . . . .
Cl1A Cl 0.63511(4) 0.93351(18) 0.34267(5) 0.0419(3) Uani 1 1 d . . . . .
Cl1B Cl 0.39593(4) 0.94261(17) 0.59816(5) 0.0431(3) Uani 1 1 d . . . . .
O5B O 0.56972(10) 0.7058(4) 0.51247(11) 0.0304(6) Uani 1 1 d . . . . .
H5B H 0.5629 0.6032 0.4995 0.046 Uiso 1 1 calc GR . . . .
O3B O 0.49456(10) 0.9187(5) 0.54786(12) 0.0351(7) Uani 1 1 d . . . . .
H3B H 0.5180 0.8674 0.5319 0.053 Uiso 1 1 calc GR . . . .
O5 O 0.92729(11) 1.1655(4) 0.02106(11) 0.0335(7) Uani 1 1 d . . . . .
H5 H 0.9232 1.2707 0.0089 0.050 Uiso 1 1 calc GR . . . .
O4C O 1.19727(11) -0.5058(4) 0.52753(11) 0.0336(7) Uani 1 1 d . . . . .
O4B O 0.81626(11) -0.0093(4) 0.65801(12) 0.0333(7) Uani 1 1 d . . . . .
O3 O 1.02336(11) 1.1129(5) 0.06628(12) 0.0339(7) Uani 1 1 d . . . . .
H3 H 0.9953 1.1364 0.0489 0.051 Uiso 1 1 calc GR . . . .
O3C O 0.91544(10) 0.2741(5) 0.72136(13) 0.0349(7) Uani 1 1 d . . . . .
O2 O 0.90955(11) 1.1088(5) 0.20744(12) 0.0364(7) Uani 1 1 d . . . . .
H2 H 0.9106 1.1349 0.2387 0.055 Uiso 1 1 calc GR . . . .
O2C O 1.10168(11) 0.1327(5) 0.74349(13) 0.0405(8) Uani 1 1 d . . . . .
H2C H 1.1232 0.0832 0.7648 0.061 Uiso 1 1 calc GR . . . .
O3A O 0.61164(11) 0.8795(5) 0.23381(13) 0.0437(9) Uani 1 1 d . . . . .
H3A H 0.6030 0.9034 0.2031 0.066 Uiso 1 1 calc GR . . . .
O4A O 0.22464(12) 1.0287(5) 0.02898(12) 0.0392(8) Uani 1 1 d . . . . .
O2A O 0.42669(10) 0.7253(5) 0.23895(12) 0.0392(7) Uani 1 1 d . . . . .
H2A H 0.4050 0.6980 0.2605 0.059 Uiso 1 1 calc GR . . . .
O1 O 0.95013(13) 1.2111(5) 0.29747(12) 0.0422(8) Uani 1 1 d . . . . .
O2B O 0.60762(10) 0.7474(5) 0.69670(11) 0.0380(7) Uani 1 1 d . . . . .
H2B H 0.6058 0.7281 0.7281 0.057 Uiso 1 1 calc GR . . . .
O4 O 0.64598(12) 1.5049(5) 0.17529(13) 0.0433(8) Uani 1 1 d . . . . .
O5C O 0.93750(11) 0.1522(5) 0.63067(14) 0.0467(9) Uani 1 1 d . . . . .
H5C H 0.9229 0.0822 0.6087 0.070 Uiso 1 1 calc GR . . . .
O1A O 0.38563(11) 0.7279(5) 0.32764(13) 0.0436(8) Uani 1 1 d . . . . .
O1B O 0.56489(13) 0.7195(6) 0.78473(12) 0.0497(9) Uani 1 1 d . . . . .
O1C O 1.14111(12) 0.0529(5) 0.83548(14) 0.0472(9) Uani 1 1 d . . . . .
O5A O 0.56577(13) 0.9788(8) 0.14188(16) 0.0757(15) Uani 1 1 d . . . . .
H5A H 0.5656 1.0821 0.1281 0.113 Uiso 1 1 calc GR . . . .
C4C C 0.96007(14) 0.2244(7) 0.75167(17) 0.0309(9) Uani 1 1 d . . . . .
C14C C 1.15350(15) -0.0930(6) 0.57984(16) 0.0273(9) Uani 1 1 d . . . . .
C10B C 0.61128(14) 0.6870(6) 0.55392(15) 0.0266(9) Uani 1 1 d . . . . .
H10B H 0.6061 0.5692 0.5724 0.032 Uiso 1 1 calc R . . . .
C4B C 0.50261(16) 0.8804(6) 0.59949(17) 0.0294(9) Uani 1 1 d . . . . .
C4 C 1.01553(16) 1.1322(6) 0.11714(17) 0.0285(9) Uani 1 1 d . . . . .
C16B C 0.77590(17) 0.3410(6) 0.74140(17) 0.0296(9) Uani 1 1 d . . . . .
H16G H 0.7654 0.3598 0.7768 0.035 Uiso 1 1 calc R . . . .
H16H H 0.8125 0.3865 0.7398 0.035 Uiso 1 1 calc R . . . .
C18C C 1.19712(16) -0.4008(6) 0.56442(16) 0.0280(9) Uani 1 1 d . . . . .
C2B C 0.55839(15) 0.7959(6) 0.67534(17) 0.0311(10) Uani 1 1 d . . . . .
C13C C 1.10208(15) -0.0070(6) 0.59623(16) 0.0266(9) Uani 1 1 d . . . . .
H13C H 1.0925 -0.0311 0.6301 0.032 Uiso 1 1 calc R . . . .
C18B C 0.78208(16) 0.0978(6) 0.67262(17) 0.0279(9) Uani 1 1 d . . . . .
C14B C 0.75065(14) 0.4204(6) 0.64549(16) 0.0261(9) Uani 1 1 d . . . . .
C8 C 0.99397(17) 1.2236(7) 0.27791(17) 0.0356(10) Uani 1 1 d . . . . .
H8 H 1.0236 1.2582 0.2999 0.043 Uiso 1 1 calc R . . . .
C3A C 0.56735(15) 0.8527(7) 0.25958(18) 0.0326(10) Uani 1 1 d . . . . .
C21B C 0.74005(16) 0.6596(6) 0.71920(18) 0.0322(10) Uani 1 1 d . . . . .
H21J H 0.7289 0.6730 0.7542 0.048 Uiso 1 1 calc GR . . . .
H21K H 0.7160 0.7285 0.6954 0.048 Uiso 1 1 calc GR . . . .
H21L H 0.7761 0.7067 0.7176 0.048 Uiso 1 1 calc GR . . . .
C3C C 1.00991(15) 0.2071(7) 0.73025(17) 0.0310(9) Uani 1 1 d . . . . .
C2 C 0.95904(16) 1.1321(6) 0.18946(18) 0.0289(9) Uani 1 1 d . . . . .
C12B C 0.71194(15) 0.6122(6) 0.56780(16) 0.0267(9) Uani 1 1 d . . . . .
H12B H 0.7468 0.6321 0.5579 0.032 Uiso 1 1 calc R . . . .
C1 C 1.00306(16) 1.1891(6) 0.22402(17) 0.0314(10) Uani 1 1 d . . . . .
C3B C 0.55424(15) 0.8375(6) 0.62232(17) 0.0280(9) Uani 1 1 d . . . . .
C9B C 0.60411(15) 0.8474(6) 0.59123(16) 0.0286(9) Uani 1 1 d . . . . .
H9BA H 0.6028 0.9625 0.5713 0.034 Uiso 1 1 calc R . . . .
H9BB H 0.6356 0.8532 0.6157 0.034 Uiso 1 1 calc R . . . .
C20B C 0.80721(15) 0.4877(6) 0.63384(17) 0.0308(10) Uani 1 1 d . . . . .
H20J H 0.8134 0.4619 0.5979 0.046 Uiso 1 1 calc GR . . . .
H20K H 0.8337 0.4239 0.6563 0.046 Uiso 1 1 calc GR . . . .
H20L H 0.8099 0.6196 0.6400 0.046 Uiso 1 1 calc GR . . . .
C17B C 0.77467(16) 0.1316(6) 0.72904(17) 0.0305(9) Uani 1 1 d . . . . .
H17G H 0.8031 0.0691 0.7502 0.037 Uiso 1 1 calc R . . . .
H17H H 0.7404 0.0796 0.7379 0.037 Uiso 1 1 calc R . . . .
C18A C 0.24911(16) 0.9532(7) 0.06612(16) 0.0327(10) Uani 1 1 d . . . . .
C18 C 0.69338(16) 1.4621(7) 0.18628(18) 0.0338(10) Uani 1 1 d . . . . .
C1C C 1.04771(15) 0.1221(6) 0.81847(18) 0.0307(10) Uani 1 1 d . . . . .
C11C C 1.01614(15) 0.1782(6) 0.57918(17) 0.0304(10) Uani 1 1 d . . . . .
C1B C 0.51421(17) 0.8033(7) 0.70681(18) 0.0335(10) Uani 1 1 d . . . . .
C19 C 0.73132(16) 1.4103(6) 0.14546(17) 0.0316(10) Uani 1 1 d . . . . .
H19 H 0.7650 1.4781 0.1540 0.038 Uiso 1 1 calc R . . . .
C13B C 0.70681(15) 0.5163(6) 0.61154(16) 0.0279(9) Uani 1 1 d . . . . .
H13B H 0.6720 0.5069 0.6227 0.034 Uiso 1 1 calc R . . . .
C10 C 0.89101(15) 1.1380(6) 0.06144(16) 0.0282(9) Uani 1 1 d . . . . .
H10 H 0.8831 1.2586 0.0772 0.034 Uiso 1 1 calc R . . . .
C6A C 0.47717(16) 0.8108(6) 0.31819(17) 0.0300(9) Uani 1 1 d . . . . .
C2C C 1.05339(15) 0.1512(6) 0.76457(19) 0.0328(10) Uani 1 1 d . . . . .
C12C C 1.06857(15) 0.1026(6) 0.56579(18) 0.0291(9) Uani 1 1 d . . . . .
H12C H 1.0799 0.1335 0.5330 0.035 Uiso 1 1 calc R . . . .
C10C C 0.99532(14) 0.1287(7) 0.63146(17) 0.0313(10) Uani 1 1 d . . . . .
H10C H 1.0048 -0.0007 0.6403 0.038 Uiso 1 1 calc R . . . .
C12 C 0.79217(16) 1.0623(6) 0.07324(17) 0.0297(9) Uani 1 1 d . . . . .
H12 H 0.7610 0.9971 0.0626 0.036 Uiso 1 1 calc R . . . .
C14A C 0.33824(16) 0.7904(7) 0.08454(17) 0.0315(10) Uani 1 1 d . . . . .
C6B C 0.46186(17) 0.8527(6) 0.6830(2) 0.0343(10) Uani 1 1 d . . . . .
C6C C 0.99706(16) 0.1458(6) 0.83987(18) 0.0319(10) Uani 1 1 d . . . . .
C4A C 0.57116(17) 0.8789(6) 0.31410(18) 0.0318(10) Uani 1 1 d . . . . .
C5C C 0.95436(16) 0.1963(6) 0.80452(18) 0.0317(10) Uani 1 1 d . . . . .
C5 C 1.05982(16) 1.1845(6) 0.15226(18) 0.0317(10) Uani 1 1 d . . . . .
C3 C 0.96525(15) 1.0990(6) 0.13670(17) 0.0275(9) Uani 1 1 d . . . . .
C11B C 0.66769(14) 0.6896(6) 0.53359(15) 0.0264(9) Uani 1 1 d . . . . .
C5B C 0.45790(16) 0.8875(6) 0.63038(19) 0.0334(11) Uani 1 1 d . . . . .
C15B C 0.73874(15) 0.4539(6) 0.70392(15) 0.0261(9) Uani 1 1 d . . . . .
H15B H 0.7019 0.4095 0.7080 0.031 Uiso 1 1 calc R . . . .
C13 C 0.79144(16) 1.1612(6) 0.11672(16) 0.0304(10) Uani 1 1 d . . . . .
H13 H 0.8239 1.2179 0.1278 0.037 Uiso 1 1 calc R . . . .
C19B C 0.74439(15) 0.2045(6) 0.63417(16) 0.0290(9) Uani 1 1 d . . . . .
H19B H 0.7075 0.1706 0.6419 0.035 Uiso 1 1 calc R . . . .
C22 C 0.71126(18) 1.4703(7) 0.09098(18) 0.0386(11) Uani 1 1 d . . . . .
H22D H 0.6775 1.4101 0.0815 0.058 Uiso 1 1 calc GR . . . .
H22E H 0.7372 1.4359 0.0665 0.058 Uiso 1 1 calc GR . . . .
H22F H 0.7063 1.6031 0.0903 0.058 Uiso 1 1 calc GR . . . .
C20C C 1.16690(15) -0.0329(6) 0.52502(16) 0.0297(9) Uani 1 1 d . . . . .
H20A H 1.1382 -0.0700 0.5002 0.045 Uiso 1 1 calc GR . . . .
H20B H 1.1999 -0.0910 0.5163 0.045 Uiso 1 1 calc GR . . . .
H20C H 1.1709 0.1002 0.5241 0.045 Uiso 1 1 calc GR . . . .
C14 C 0.74500(14) 1.1948(6) 0.15087(16) 0.0285(9) Uani 1 1 d . . . . .
C15C C 1.20067(15) -0.0454(6) 0.62139(16) 0.0287(9) Uani 1 1 d . . . . .
H15C H 1.1909 -0.0973 0.6549 0.034 Uiso 1 1 calc R . . . .
C20A C 0.33026(18) 0.6792(7) 0.03406(17) 0.0367(11) Uani 1 1 d . . . . .
H20G H 0.2924 0.6623 0.0254 0.055 Uiso 1 1 calc GR . . . .
H20H H 0.3473 0.5597 0.0386 0.055 Uiso 1 1 calc GR . . . .
H20I H 0.3461 0.7454 0.0063 0.055 Uiso 1 1 calc GR . . . .
C22A C 0.33365(19) 1.1150(7) 0.03983(19) 0.0408(11) Uani 1 1 d . . . . .
H22G H 0.3364 1.0523 0.0070 0.061 Uiso 1 1 calc GR . . . .
H22H H 0.3689 1.1521 0.0536 0.061 Uiso 1 1 calc GR . . . .
H22I H 0.3112 1.2233 0.0346 0.061 Uiso 1 1 calc GR . . . .
C11 C 0.83812(16) 1.0468(6) 0.04029(17) 0.0292(9) Uani 1 1 d . . . . .
C15 C 0.76656(17) 1.1596(7) 0.20934(17) 0.0345(10) Uani 1 1 d . . . . .
H15 H 0.8005 1.2291 0.2148 0.041 Uiso 1 1 calc R . . . .
C1A C 0.47395(15) 0.7786(6) 0.26411(17) 0.0302(10) Uani 1 1 d . . . . .
C23B C 0.67685(16) 0.7678(6) 0.48830(17) 0.0324(10) Uani 1 1 d . . . . .
H23G H 0.7119 0.7746 0.4776 0.039 Uiso 1 1 calc R . . . .
H23H H 0.6483 0.8162 0.4671 0.039 Uiso 1 1 calc R . . . .
C16C C 1.25328(16) -0.1404(7) 0.60776(18) 0.0328(10) Uani 1 1 d . . . . .
H16A H 1.2663 -0.0800 0.5771 0.039 Uiso 1 1 calc R . . . .
H16B H 1.2802 -0.1215 0.6365 0.039 Uiso 1 1 calc R . . . .
C17A C 0.22143(19) 0.8312(8) 0.10328(18) 0.0436(13) Uani 1 1 d . . . . .
H17E H 0.1867 0.7940 0.0869 0.052 Uiso 1 1 calc R . . . .
H17F H 0.2147 0.9033 0.1343 0.052 Uiso 1 1 calc R . . . .
C5A C 0.52755(18) 0.8627(6) 0.34489(18) 0.0329(10) Uani 1 1 d . . . . .
C9C C 1.01876(15) 0.2581(6) 0.67422(18) 0.0342(10) Uani 1 1 d . . . . .
H9CA H 1.0574 0.2666 0.6708 0.041 Uiso 1 1 calc R . . . .
H9CB H 1.0038 0.3814 0.6676 0.041 Uiso 1 1 calc R . . . .
C19A C 0.30905(17) 0.9850(7) 0.07801(18) 0.0339(10) Uani 1 1 d . . . . .
H19A H 0.3129 1.0461 0.1123 0.041 Uiso 1 1 calc R . . . .
C17 C 0.71558(17) 1.4388(8) 0.24133(17) 0.0389(11) Uani 1 1 d . . . . .
H17C H 0.6892 1.4774 0.2654 0.047 Uiso 1 1 calc R . . . .
H17D H 0.7478 1.5142 0.2477 0.047 Uiso 1 1 calc R . . . .
C15A C 0.31325(16) 0.6875(7) 0.13115(17) 0.0328(10) Uani 1 1 d . . . . .
H15A H 0.3175 0.7711 0.1615 0.039 Uiso 1 1 calc R . . . .
C6 C 1.05527(15) 1.2100(6) 0.20430(17) 0.0299(9) Uani 1 1 d . . . . .
C23 C 0.83492(18) 0.9548(7) -0.00485(17) 0.0352(10) Uani 1 1 d . . . . .
H23C H 0.8028 0.8975 -0.0166 0.042 Uiso 1 1 calc R . . . .
H23D H 0.8648 0.9477 -0.0248 0.042 Uiso 1 1 calc R . . . .
C21C C 1.20977(17) 0.1623(6) 0.62962(18) 0.0359(10) Uani 1 1 d . . . . .
H21A H 1.2202 0.2176 0.5977 0.054 Uiso 1 1 calc GR . . . .
H21B H 1.2378 0.1813 0.6567 0.054 Uiso 1 1 calc GR . . . .
H21C H 1.1770 0.2192 0.6396 0.054 Uiso 1 1 calc GR . . . .
C9 C 0.91888(15) 1.0123(6) 0.10286(17) 0.0288(9) Uani 1 1 d . . . . .
H9A H 0.9326 0.9038 0.0854 0.035 Uiso 1 1 calc R . . . .
H9B H 0.8920 0.9687 0.1258 0.035 Uiso 1 1 calc R . . . .
C16 C 0.72905(17) 1.2332(8) 0.24896(17) 0.0388(11) Uani 1 1 d . . . . .
H16C H 0.7458 1.2151 0.2839 0.047 Uiso 1 1 calc R . . . .
H16D H 0.6958 1.1616 0.2463 0.047 Uiso 1 1 calc R . . . .
C13A C 0.39737(17) 0.8265(7) 0.09929(17) 0.0346(11) Uani 1 1 d . . . . .
H13A H 0.4055 0.8765 0.1324 0.042 Uiso 1 1 calc R . . . .
C7A C 0.53213(19) 0.8985(7) 0.40193(18) 0.0397(11) Uani 1 1 d . . . . .
H7AA H 0.5023 0.9739 0.4113 0.059 Uiso 1 1 calc GR . . . .
H7AB H 0.5653 0.9627 0.4111 0.059 Uiso 1 1 calc GR . . . .
H7AC H 0.5317 0.7821 0.4204 0.059 Uiso 1 1 calc GR . . . .
C2A C 0.51840(15) 0.7952(7) 0.23432(17) 0.0321(10) Uani 1 1 d . . . . .
C7C C 0.98769(18) 0.1164(7) 0.89637(19) 0.0374(11) Uani 1 1 d . . . . .
H7CA H 1.0195 0.0642 0.9140 0.056 Uiso 1 1 calc GR . . . .
H7CB H 0.9579 0.0325 0.8993 0.056 Uiso 1 1 calc GR . . . .
H7CC H 0.9796 0.2338 0.9121 0.056 Uiso 1 1 calc GR . . . .
C17C C 1.24803(17) -0.3485(7) 0.59700(17) 0.0339(10) Uani 1 1 d . . . . .
H17A H 1.2790 -0.3896 0.5790 0.041 Uiso 1 1 calc R . . . .
H17B H 1.2486 -0.4143 0.6301 0.041 Uiso 1 1 calc R . . . .
C16A C 0.25273(17) 0.6573(7) 0.12005(18) 0.0381(11) Uani 1 1 d . . . . .
H16E H 0.2473 0.5641 0.0927 0.046 Uiso 1 1 calc R . . . .
H16F H 0.2380 0.6079 0.1514 0.046 Uiso 1 1 calc R . . . .
C21A C 0.34127(19) 0.5061(7) 0.14708(19) 0.0423(12) Uani 1 1 d . . . . .
H21G H 0.3380 0.4198 0.1184 0.064 Uiso 1 1 calc GR . . . .
H21H H 0.3247 0.4539 0.1766 0.064 Uiso 1 1 calc GR . . . .
H21I H 0.3787 0.5298 0.1563 0.064 Uiso 1 1 calc GR . . . .
C7 C 1.10378(18) 1.2585(7) 0.24073(19) 0.0408(11) Uani 1 1 d . . . . .
H7A H 1.0966 1.3706 0.2595 0.061 Uiso 1 1 calc GR . . . .
H7B H 1.1346 1.2771 0.2207 0.061 Uiso 1 1 calc GR . . . .
H7C H 1.1109 1.1583 0.2651 0.061 Uiso 1 1 calc GR . . . .
C8B C 0.52152(19) 0.7634(7) 0.76173(19) 0.0410(12) Uani 1 1 d . . . . .
H8B H 0.4914 0.7713 0.7814 0.049 Uiso 1 1 calc R . . . .
C20 C 0.69567(16) 1.0761(7) 0.13575(19) 0.0358(11) Uani 1 1 d . . . . .
H20D H 0.6675 1.1048 0.1584 0.054 Uiso 1 1 calc GR . . . .
H20E H 0.7050 0.9465 0.1392 0.054 Uiso 1 1 calc GR . . . .
H20F H 0.6834 1.1019 0.1001 0.054 Uiso 1 1 calc GR . . . .
C19C C 1.14629(15) -0.3098(6) 0.58218(16) 0.0291(9) Uani 1 1 d . . . . .
H19C H 1.1437 -0.3430 0.6191 0.035 Uiso 1 1 calc R . . . .
C8A C 0.43082(16) 0.7770(6) 0.34786(19) 0.0343(10) Uani 1 1 d . . . . .
H8A H 0.4346 0.7923 0.3840 0.041 Uiso 1 1 calc R . . . .
C22B C 0.75084(19) 0.1491(7) 0.57798(18) 0.0377(11) Uani 1 1 d . . . . .
H22J H 0.7867 0.1788 0.5688 0.056 Uiso 1 1 calc GR . . . .
H22K H 0.7251 0.2159 0.5554 0.056 Uiso 1 1 calc GR . . . .
H22L H 0.7448 0.0175 0.5740 0.056 Uiso 1 1 calc GR . . . .
C8C C 1.09548(17) 0.0756(7) 0.8512(2) 0.0390(11) Uani 1 1 d . . . . .
H8C H 1.0917 0.0616 0.8869 0.047 Uiso 1 1 calc R . . . .
C22C C 1.09592(18) -0.3873(7) 0.5521(2) 0.0432(12) Uani 1 1 d . . . . .
H22A H 1.0643 -0.3419 0.5675 0.065 Uiso 1 1 calc GR . . . .
H22B H 1.0965 -0.5210 0.5535 0.065 Uiso 1 1 calc GR . . . .
H22C H 1.0953 -0.3476 0.5162 0.065 Uiso 1 1 calc GR . . . .
C9A C 0.51383(16) 0.7417(8) 0.17677(17) 0.0416(12) Uani 1 1 d . . . . .
H9AA H 0.5444 0.6635 0.1698 0.050 Uiso 1 1 calc R . . . .
H9AB H 0.4814 0.6674 0.1701 0.050 Uiso 1 1 calc R . . . .
C12A C 0.43858(19) 0.7955(9) 0.07065(19) 0.0480(13) Uani 1 1 d . . . . .
H12A H 0.4302 0.7415 0.0381 0.058 Uiso 1 1 calc R . . . .
C23C C 0.98955(17) 0.2931(7) 0.5463(2) 0.0436(12) Uani 1 1 d . . . . .
H23A H 1.0040 0.3257 0.5150 0.052 Uiso 1 1 calc R . . . .
H23B H 0.9564 0.3414 0.5545 0.052 Uiso 1 1 calc R . . . .
C7B C 0.41319(19) 0.8657(8) 0.7152(2) 0.0464(13) Uani 1 1 d . . . . .
H7BA H 0.4050 0.7445 0.7284 0.070 Uiso 1 1 calc GR . . . .
H7BB H 0.3829 0.9111 0.6936 0.070 Uiso 1 1 calc GR . . . .
H7BC H 0.4208 0.9498 0.7439 0.070 Uiso 1 1 calc GR . . . .
C10A C 0.51182(17) 0.9037(9) 0.13847(19) 0.0512(15) Uani 1 1 d . . . . .
H10A H 0.4861 0.9980 0.1489 0.061 Uiso 1 1 calc R . . . .
C21 C 0.7800(2) 0.9553(8) 0.2198(2) 0.0479(13) Uani 1 1 d . . . . .
H21D H 0.7471 0.8859 0.2220 0.072 Uiso 1 1 calc GR . . . .
H21E H 0.8016 0.9443 0.2521 0.072 Uiso 1 1 calc GR . . . .
H21F H 0.7996 0.9068 0.1917 0.072 Uiso 1 1 calc GR . . . .
C11A C 0.49631(19) 0.8349(11) 0.0834(2) 0.0635(19) Uani 1 1 d . . . . .
C23A C 0.5319(2) 0.8079(16) 0.0480(2) 0.107(4) Uani 1 1 d . . . . .
H23E H 0.5206 0.7637 0.0149 0.128 Uiso 1 1 calc R . . . .
H23F H 0.5682 0.8329 0.0562 0.128 Uiso 1 1 calc R . . . .
H3C H 0.9224(19) 0.245(8) 0.683(2) 0.045(14) Uiso 1 1 d . . . . .

loop_
_atom_site_aniso_label
_atom_site_aniso_U_11
_atom_site_aniso_U_22
_atom_site_aniso_U_33
_atom_site_aniso_U_23
_atom_site_aniso_U_13
_atom_site_aniso_U_12
Cl1C 0.0251(4) 0.0402(6) 0.0431(6) -0.0045(5) 0.0030(4) -0.0011(4)
Cl1 0.0258(4) 0.0370(6) 0.0486(6) 0.0035(5) 0.0021(4) 0.0007(4)
Cl1A 0.0322(5) 0.0466(7) 0.0449(7) 0.0054(6) -0.0126(4) -0.0073(5)
Cl1B 0.0214(4) 0.0416(7) 0.0663(8) 0.0032(6) 0.0017(5) 0.0028(4)
O5B 0.0247(12) 0.0333(17) 0.0320(16) -0.0037(14) -0.0073(11) -0.0012(13)
O3B 0.0244(14) 0.0400(19) 0.0402(18) 0.0005(16) -0.0021(12) 0.0030(13)
O5 0.0305(14) 0.0394(19) 0.0314(17) 0.0066(14) 0.0075(12) 0.0064(13)
O4C 0.0373(16) 0.0361(18) 0.0273(16) -0.0005(14) 0.0011(12) 0.0056(13)
O4B 0.0281(14) 0.0301(17) 0.0415(18) 0.0008(14) 0.0018(13) 0.0037(12)
O3 0.0257(14) 0.0433(19) 0.0328(17) 0.0027(15) 0.0018(12) 0.0063(13)
O3C 0.0203(13) 0.047(2) 0.0364(18) -0.0013(15) -0.0024(12) 0.0070(13)
O2 0.0316(15) 0.048(2) 0.0294(17) 0.0027(16) 0.0033(13) 0.0051(14)
O2C 0.0185(13) 0.049(2) 0.053(2) -0.0128(17) -0.0032(13) 0.0071(13)
O3A 0.0233(14) 0.068(3) 0.0396(19) 0.0003(18) 0.0001(13) -0.0025(15)
O4A 0.0349(16) 0.048(2) 0.0338(18) 0.0024(15) -0.0007(13) 0.0078(14)
O2A 0.0205(13) 0.053(2) 0.0434(18) 0.0015(18) -0.0035(12) -0.0033(14)
O1 0.0489(18) 0.045(2) 0.0330(17) 0.0040(16) 0.0031(14) 0.0087(16)
O2B 0.0257(14) 0.055(2) 0.0328(17) 0.0033(17) -0.0025(12) 0.0010(14)
O4 0.0299(15) 0.055(2) 0.045(2) -0.0037(17) 0.0053(14) 0.0074(15)
O5C 0.0179(13) 0.066(3) 0.056(2) -0.0234(18) 0.0001(13) -0.0016(14)
O1A 0.0309(15) 0.044(2) 0.057(2) 0.0077(18) 0.0061(14) 0.0054(15)
O1B 0.0479(19) 0.066(2) 0.0350(18) 0.0044(19) -0.0005(15) -0.0091(19)
O1C 0.0282(16) 0.047(2) 0.064(2) -0.0072(18) -0.0129(15) 0.0129(14)
O5A 0.0324(17) 0.143(5) 0.051(2) 0.018(3) -0.0069(16) -0.040(2)
C4C 0.0191(17) 0.030(2) 0.043(3) -0.001(2) -0.0016(16) 0.0046(17)
C14C 0.0255(18) 0.030(2) 0.026(2) 0.0008(18) -0.0005(16) -0.0003(17)
C10B 0.0198(17) 0.031(2) 0.029(2) 0.0046(19) -0.0010(15) 0.0009(16)
C4B 0.0277(19) 0.027(2) 0.034(2) -0.0013(19) 0.0041(17) -0.0015(16)
C4 0.029(2) 0.023(2) 0.032(2) 0.0016(18) -0.0013(17) 0.0033(17)
C16B 0.031(2) 0.028(2) 0.029(2) -0.0003(19) -0.0010(18) -0.0014(17)
C18C 0.029(2) 0.031(2) 0.023(2) 0.0033(19) 0.0022(17) 0.0013(17)
C2B 0.0234(19) 0.036(3) 0.034(2) -0.005(2) 0.0015(17) -0.0023(17)
C13C 0.0263(18) 0.028(2) 0.026(2) 0.0009(18) 0.0047(16) -0.0018(16)
C18B 0.0250(19) 0.022(2) 0.037(2) 0.0002(18) 0.0020(17) -0.0023(16)
C14B 0.0197(17) 0.027(2) 0.031(2) 0.0020(19) -0.0012(15) -0.0008(16)
C8 0.037(2) 0.034(3) 0.035(2) 0.002(2) -0.0020(19) 0.008(2)
C3A 0.0165(17) 0.041(3) 0.041(3) -0.002(2) 0.0010(17) 0.0009(17)
C21B 0.0263(19) 0.032(3) 0.038(3) -0.001(2) 0.0005(17) 0.0020(17)
C3C 0.0226(18) 0.032(2) 0.038(2) -0.007(2) -0.0036(16) 0.0039(17)
C2 0.0241(19) 0.027(2) 0.036(2) 0.0040(19) 0.0045(17) 0.0029(16)
C12B 0.0209(18) 0.031(2) 0.029(2) 0.0013(19) 0.0029(16) 0.0038(16)
C1 0.033(2) 0.026(2) 0.034(2) 0.001(2) -0.0042(17) 0.0020(18)
C3B 0.0196(18) 0.028(2) 0.036(2) -0.0019(19) 0.0010(17) -0.0006(16)
C9B 0.0225(18) 0.036(3) 0.027(2) 0.0012(19) 0.0022(16) -0.0005(17)
C20B 0.0240(19) 0.033(3) 0.035(2) 0.003(2) 0.0013(17) -0.0019(17)
C17B 0.0259(19) 0.029(2) 0.037(3) 0.0022(19) 0.0015(17) -0.0008(17)
C18A 0.032(2) 0.039(3) 0.028(2) 0.000(2) 0.0027(17) 0.006(2)
C18 0.029(2) 0.034(3) 0.038(2) 0.001(2) 0.0041(17) 0.0008(18)
C1C 0.0224(19) 0.028(2) 0.041(3) -0.006(2) -0.0051(18) 0.0020(17)
C11C 0.0234(18) 0.026(2) 0.041(3) -0.0025(19) -0.0043(17) -0.0021(16)
C1B 0.031(2) 0.035(3) 0.035(3) -0.005(2) 0.0081(18) -0.0051(18)
C19 0.0271(19) 0.036(3) 0.032(2) -0.002(2) 0.0041(17) -0.0016(18)
C13B 0.0200(18) 0.033(2) 0.030(2) -0.0007(19) -0.0003(16) 0.0007(16)
C10 0.0280(19) 0.031(2) 0.026(2) -0.0017(18) 0.0044(16) -0.0016(17)
C6A 0.0253(19) 0.030(2) 0.034(2) 0.0043(19) 0.0006(17) 0.0036(17)
C2C 0.0170(17) 0.029(2) 0.052(3) -0.006(2) -0.0005(18) 0.0035(16)
C12C 0.0226(19) 0.029(2) 0.035(2) 0.0001(19) 0.0020(17) -0.0010(16)
C10C 0.0132(17) 0.037(3) 0.044(3) -0.004(2) 0.0024(17) 0.0020(16)
C12 0.0259(19) 0.033(2) 0.029(2) 0.0005(19) -0.0007(17) 0.0019(17)
C14A 0.027(2) 0.036(3) 0.030(2) -0.003(2) -0.0043(17) 0.0014(18)
C6B 0.028(2) 0.028(2) 0.048(3) -0.005(2) 0.0082(19) -0.0035(17)
C6C 0.030(2) 0.027(2) 0.037(3) -0.006(2) -0.0051(18) -0.0005(17)
C4A 0.030(2) 0.029(2) 0.036(3) 0.005(2) -0.0004(18) 0.0023(17)
C5C 0.0268(19) 0.023(2) 0.045(3) -0.003(2) -0.0025(18) 0.0012(17)
C5 0.0253(19) 0.027(2) 0.042(3) 0.002(2) -0.0009(17) 0.0014(17)
C3 0.0243(19) 0.027(2) 0.031(2) 0.0030(18) -0.0004(17) 0.0002(16)
C11B 0.0209(17) 0.030(2) 0.028(2) -0.0026(19) 0.0032(15) 0.0013(16)
C5B 0.0216(18) 0.030(3) 0.050(3) -0.006(2) 0.0100(19) -0.0027(16)
C15B 0.0230(17) 0.026(2) 0.029(2) 0.0013(18) -0.0003(15) -0.0007(16)
C13 0.0233(18) 0.038(3) 0.030(2) 0.0000(19) -0.0001(16) -0.0004(17)
C19B 0.0228(17) 0.031(2) 0.033(2) 0.000(2) -0.0001(15) 0.0008(17)
C22 0.041(2) 0.038(3) 0.037(3) -0.002(2) 0.0043(19) 0.007(2)
C20C 0.0239(18) 0.032(3) 0.033(2) -0.0005(19) 0.0026(16) 0.0012(17)
C14 0.0194(16) 0.037(3) 0.030(2) 0.000(2) 0.0005(15) -0.0015(17)
C15C 0.0301(19) 0.033(2) 0.022(2) -0.0020(19) -0.0004(16) 0.0005(18)
C20A 0.037(2) 0.037(3) 0.036(3) 0.000(2) -0.0047(19) 0.0026(19)
C22A 0.042(3) 0.039(3) 0.042(3) -0.002(2) -0.001(2) -0.008(2)
C11 0.028(2) 0.029(2) 0.030(2) 0.0018(19) -0.0020(17) 0.0040(17)
C15 0.030(2) 0.040(3) 0.033(2) 0.000(2) 0.0018(18) -0.0018(18)
C1A 0.0199(18) 0.036(3) 0.035(2) 0.002(2) 0.0009(16) 0.0000(17)
C23B 0.0270(19) 0.040(3) 0.031(2) 0.005(2) 0.0024(17) -0.0020(18)
C16C 0.0241(19) 0.042(3) 0.032(2) -0.002(2) 0.0020(17) 0.0013(18)
C17A 0.034(2) 0.070(4) 0.027(2) 0.005(2) -0.0013(19) 0.005(2)
C5A 0.038(2) 0.024(2) 0.036(3) 0.0006(19) -0.0045(19) 0.0019(18)
C9C 0.0216(18) 0.032(3) 0.048(3) -0.005(2) -0.0013(18) 0.0006(17)
C19A 0.035(2) 0.036(3) 0.030(2) -0.003(2) -0.0019(18) -0.0009(19)
C17 0.030(2) 0.056(3) 0.030(2) -0.010(2) 0.0039(17) -0.004(2)
C15A 0.030(2) 0.038(3) 0.029(2) -0.006(2) -0.0062(17) 0.0020(19)
C6 0.0295(19) 0.023(2) 0.036(2) 0.003(2) -0.0018(17) 0.0035(18)
C23 0.040(2) 0.034(3) 0.031(2) -0.005(2) 0.0004(18) 0.003(2)
C21C 0.031(2) 0.039(3) 0.037(3) -0.001(2) -0.0052(18) -0.0012(19)
C9 0.0225(18) 0.031(2) 0.033(2) -0.0030(19) 0.0025(16) 0.0006(16)
C16 0.033(2) 0.058(3) 0.026(2) 0.007(2) 0.0073(17) -0.004(2)
C13A 0.030(2) 0.048(3) 0.025(2) -0.003(2) -0.0022(17) 0.0022(19)
C7A 0.043(2) 0.039(3) 0.036(3) 0.006(2) 0.001(2) 0.005(2)
C2A 0.0186(18) 0.042(3) 0.035(2) -0.001(2) -0.0022(17) 0.0000(17)
C7C 0.034(2) 0.032(3) 0.044(3) -0.005(2) -0.007(2) -0.0028(19)
C17C 0.030(2) 0.042(3) 0.029(2) 0.001(2) -0.0029(17) 0.0090(19)
C16A 0.034(2) 0.052(3) 0.027(2) 0.000(2) 0.0000(18) -0.007(2)
C21A 0.045(3) 0.045(3) 0.036(3) 0.003(2) -0.008(2) 0.002(2)
C7 0.036(2) 0.040(3) 0.045(3) 0.002(2) -0.008(2) 0.001(2)
C8B 0.042(2) 0.045(3) 0.038(3) -0.004(2) 0.013(2) -0.008(2)
C20 0.025(2) 0.041(3) 0.041(3) -0.003(2) 0.0013(18) -0.0018(18)
C19C 0.0264(18) 0.033(3) 0.029(2) 0.001(2) 0.0069(16) 0.0012(17)
C8A 0.029(2) 0.033(3) 0.041(3) 0.009(2) 0.0026(19) 0.0070(18)
C22B 0.040(2) 0.034(3) 0.037(3) -0.003(2) -0.004(2) 0.005(2)
C8C 0.029(2) 0.029(3) 0.057(3) -0.004(2) -0.010(2) 0.0055(18)
C22C 0.032(2) 0.035(3) 0.061(3) -0.007(2) -0.001(2) 0.000(2)
C9A 0.0223(19) 0.065(3) 0.037(3) -0.012(3) -0.0014(17) -0.003(2)
C12A 0.037(2) 0.081(4) 0.026(2) -0.008(3) -0.0002(19) -0.001(2)
C23C 0.025(2) 0.045(3) 0.060(3) 0.013(3) -0.004(2) 0.001(2)
C7B 0.037(2) 0.048(3) 0.056(3) -0.004(3) 0.015(2) -0.002(2)
C10A 0.022(2) 0.094(5) 0.038(3) -0.001(3) 0.0017(18) -0.018(2)
C21 0.047(3) 0.054(3) 0.042(3) 0.013(3) -0.001(2) 0.008(2)
C11A 0.028(2) 0.129(6) 0.034(3) -0.001(3) 0.002(2) 0.001(3)
C23A 0.039(3) 0.242(12) 0.040(3) -0.012(5) 0.004(3) -0.005(5)

loop_
_atom_type_symbol
_atom_type_description
_atom_type_scat_dispersion_real
_atom_type_scat_dispersion_imag
_atom_type_scat_source
C C 0.0181 0.0091 'International Tables Vol C Tables 4.2.6.8 and 6.1.1.4'
H H 0.0000 0.0000 'International Tables Vol C Tables 4.2.6.8 and 6.1.1.4'
Cl Cl 0.3639 0.7018 'International Tables Vol C Tables 4.2.6.8 and 6.1.1.4'
O O 0.0492 0.0322 'International Tables Vol C Tables 4.2.6.8 and 6.1.1.4'

loop_
_geom_angle_atom_site_label_1
_geom_angle_atom_site_label_2
_geom_angle_atom_site_label_3
_geom_angle
_geom_angle_site_symmetry_1
_geom_angle_site_symmetry_3
_geom_angle_publ_flag
C10B O5B H5B 109.5 . . ?
C4B O3B H3B 109.5 . . ?
C10 O5 H5 109.5 . . ?
C4 O3 H3 109.5 . . ?
C4C O3C H3C 108(3) . . ?
C2 O2 H2 109.5 . . ?
C2C O2C H2C 109.5 . . ?
C3A O3A H3A 109.5 . . ?
C1A O2A H2A 109.5 . . ?
C2B O2B H2B 109.5 . . ?
C10C O5C H5C 109.5 . . ?
C10A O5A H5A 109.5 . . ?
O3C C4C C3C 120.8(4) . . ?
O3C C4C C5C 117.6(3) . . ?
C5C C4C C3C 121.6(4) . . ?
C13C C14C C20C 112.5(3) . . ?
C13C C14C C15C 109.4(3) . . ?
C13C C14C C19C 107.2(3) . . ?
C20C C14C C15C 111.3(3) . . ?
C20C C14C C19C 110.4(3) . . ?
C19C C14C C15C 105.8(3) . . ?
O5B C10B H10B 109.1 . . ?
O5B C10B C9B 106.6(3) . . ?
O5B C10B C11B 112.2(3) . . ?
C9B C10B H10B 109.1 . . ?
C9B C10B C11B 110.8(3) . . ?
C11B C10B H10B 109.1 . . ?
O3B C4B C3B 121.4(4) . . ?
O3B C4B C5B 118.1(4) . . ?
C5B C4B C3B 120.4(4) . . ?
O3 C4 C5 119.1(4) . . ?
O3 C4 C3 121.5(4) . . ?
C3 C4 C5 119.4(4) . . ?
H16G C16B H16H 107.8 . . ?
C17B C16B H16G 109.0 . . ?
C17B C16B H16H 109.0 . . ?
C15B C16B H16G 109.0 . . ?
C15B C16B H16H 109.0 . . ?
C15B C16B C17B 112.8(4) . . ?
O4C C18C C17C 122.6(4) . . ?
O4C C18C C19C 123.2(4) . . ?
C17C C18C C19C 114.2(4) . . ?
O2B C2B C3B 117.2(4) . . ?
O2B C2B C1B 119.9(4) . . ?
C3B C2B C1B 122.9(4) . . ?
C14C C13C H13C 117.3 . . ?
C12C C13C C14C 125.4(4) . . ?
C12C C13C H13C 117.3 . . ?
O4B C18B C17B 122.2(4) . . ?
O4B C18B C19B 121.9(4) . . ?
C17B C18B C19B 115.9(3) . . ?
C20B C14B C15B 111.8(3) . . ?
C20B C14B C19B 110.7(3) . . ?
C13B C14B C20B 112.3(3) . . ?
C13B C14B C15B 107.8(3) . . ?
C13B C14B C19B 106.4(3) . . ?
C15B C14B C19B 107.7(3) . . ?
O1 C8 H8 117.3 . . ?
O1 C8 C1 125.3(4) . . ?
C1 C8 H8 117.3 . . ?
O3A C3A C4A 118.0(4) . . ?
O3A C3A C2A 122.2(4) . . ?
C2A C3A C4A 119.8(4) . . ?
H21J C21B H21K 109.5 . . ?
H21J C21B H21L 109.5 . . ?
H21K C21B H21L 109.5 . . ?
C15B C21B H21J 109.5 . . ?
C15B C21B H21K 109.5 . . ?
C15B C21B H21L 109.5 . . ?
C4C C3C C2C 116.5(4) . . ?
C4C C3C C9C 122.8(4) . . ?
C2C C3C C9C 120.6(4) . . ?
O2 C2 C1 120.2(4) . . ?
O2 C2 C3 118.2(4) . . ?
C3 C2 C1 121.6(4) . . ?
C13B C12B H12B 117.0 . . ?
C13B C12B C11B 126.1(4) . . ?
C11B C12B H12B 117.0 . . ?
C2 C1 C8 119.0(4) . . ?
C2 C1 C6 119.3(4) . . ?
C6 C1 C8 121.7(4) . . ?
C4B C3B C9B 121.7(4) . . ?
C2B C3B C4B 117.4(4) . . ?
C2B C3B C9B 120.9(3) . . ?
C10B C9B C3B 115.5(3) . . ?
C10B C9B H9BA 108.4 . . ?
C10B C9B H9BB 108.4 . . ?
C3B C9B H9BA 108.4 . . ?
C3B C9B H9BB 108.4 . . ?
H9BA C9B H9BB 107.5 . . ?
C14B C20B H20J 109.5 . . ?
C14B C20B H20K 109.5 . . ?
C14B C20B H20L 109.5 . . ?
H20J C20B H20K 109.5 . . ?
H20J C20B H20L 109.5 . . ?
H20K C20B H20L 109.5 . . ?
C16B C17B H17G 109.5 . . ?
C16B C17B H17H 109.5 . . ?
C18B C17B C16B 110.9(4) . . ?
C18B C17B H17G 109.5 . . ?
C18B C17B H17H 109.5 . . ?
H17G C17B H17H 108.0 . . ?
O4A C18A C17A 122.0(4) . . ?
O4A C18A C19A 121.4(4) . . ?
C17A C18A C19A 116.6(4) . . ?
O4 C18 C19 122.6(4) . . ?
O4 C18 C17 122.2(4) . . ?
C17 C18 C19 114.9(4) . . ?
C2C C1C C6C 120.7(4) . . ?
C2C C1C C8C 118.0(4) . . ?
C6C C1C C8C 121.3(4) . . ?
C12C C11C C10C 118.7(4) . . ?
C23C C11C C12C 119.6(4) . . ?
C23C C11C C10C 121.6(4) . . ?
C2B C1B C6B 118.9(4) . . ?
C2B C1B C8B 120.1(4) . . ?
C8B C1B C6B 120.9(4) . . ?
C18 C19 H19 106.8 . . ?
C18 C19 C22 112.9(4) . . ?
C18 C19 C14 108.7(4) . . ?
C22 C19 H19 106.8 . . ?
C22 C19 C14 114.4(4) . . ?
C14 C19 H19 106.8 . . ?
C14B C13B H13B 116.0 . . ?
C12B C13B C14B 127.9(4) . . ?
C12B C13B H13B 116.0 . . ?
O5 C10 H10 109.3 . . ?
O5 C10 C11 111.7(3) . . ?
O5 C10 C9 107.8(3) . . ?
C11 C10 H10 109.3 . . ?
C9 C10 H10 109.3 . . ?
C9 C10 C11 109.4(3) . . ?
C1A C6A C5A 120.3(4) . . ?
C1A C6A C8A 119.9(4) . . ?
C5A C6A C8A 119.6(4) . . ?
O2C C2C C3C 116.3(4) . . ?
O2C C2C C1C 121.6(4) . . ?
C3C C2C C1C 122.1(4) . . ?
C13C C12C C11C 126.8(4) . . ?
C13C C12C H12C 116.6 . . ?
C11C C12C H12C 116.6 . . ?
O5C C10C C11C 111.0(3) . . ?
O5C C10C H10C 109.7 . . ?
O5C C10C C9C 105.7(3) . . ?
C11C C10C H10C 109.7 . . ?
C11C C10C C9C 110.9(4) . . ?
C9C C10C H10C 109.7 . . ?
C13 C12 H12 117.3 . . ?
C13 C12 C11 125.4(4) . . ?
C11 C12 H12 117.3 . . ?
C20A C14A C19A 109.9(3) . . ?
C20A C14A C15A 111.4(4) . . ?
C15A C14A C19A 107.1(3) . . ?
C13A C14A C20A 111.8(4) . . ?
C13A C14A C19A 107.8(4) . . ?
C13A C14A C15A 108.5(3) . . ?
C1B C6B C7B 121.1(4) . . ?
C5B C6B C1B 117.7(4) . . ?
C5B C6B C7B 121.2(4) . . ?
C1C C6C C7C 123.9(4) . . ?
C5C C6C C1C 115.9(4) . . ?
C5C C6C C7C 120.2(4) . . ?
C3A C4A Cl1A 116.4(3) . . ?
C5A C4A Cl1A 120.2(4) . . ?
C5A C4A C3A 123.4(4) . . ?
C4C C5C Cl1C 118.2(3) . . ?
C4C C5C C6C 123.3(4) . . ?
C6C C5C Cl1C 118.5(3) . . ?
C4 C5 Cl1 115.7(3) . . ?
C6 C5 Cl1 121.4(3) . . ?
C6 C5 C4 123.0(4) . . ?
C4 C3 C9 121.7(4) . . ?
C2 C3 C4 118.6(4) . . ?
C2 C3 C9 119.5(4) . . ?
C12B C11B C10B 117.4(3) . . ?
C23B C11B C10B 121.3(4) . . ?
C23B C11B C12B 121.2(3) . . ?
C4B C5B Cl1B 116.6(4) . . ?
C6B C5B Cl1B 120.7(3) . . ?
C6B C5B C4B 122.7(4) . . ?
C16B C15B C14B 112.1(3) . . ?
C16B C15B C21B 110.6(3) . . ?
C16B C15B H15B 106.9 . . ?
C14B C15B H15B 106.9 . . ?
C21B C15B C14B 113.1(4) . . ?
C21B C15B H15B 106.9 . . ?
C12 C13 H13 115.6 . . ?
C12 C13 C14 128.8(4) . . ?
C14 C13 H13 115.6 . . ?
C18B C19B C14B 109.0(3) . . ?
C18B C19B H19B 106.7 . . ?
C14B C19B H19B 106.7 . . ?
C22B C19B C18B 112.6(3) . . ?
C22B C19B C14B 114.6(4) . . ?
C22B C19B H19B 106.7 . . ?
C19 C22 H22D 109.5 . . ?
C19 C22 H22E 109.5 . . ?
C19 C22 H22F 109.5 . . ?
H22D C22 H22E 109.5 . . ?
H22D C22 H22F 109.5 . . ?
H22E C22 H22F 109.5 . . ?
C14C C20C H20A 109.5 . . ?
C14C C20C H20B 109.5 . . ?
C14C C20C H20C 109.5 . . ?
H20A C20C H20B 109.5 . . ?
H20A C20C H20C 109.5 . . ?
H20B C20C H20C 109.5 . . ?
C13 C14 C19 105.8(3) . . ?
C13 C14 C15 107.4(3) . . ?
C13 C14 C20 113.3(4) . . ?
C15 C14 C19 107.2(3) . . ?
C20 C14 C19 111.1(3) . . ?
C20 C14 C15 111.6(4) . . ?
C14C C15C H15C 107.1 . . ?
C16C C15C C14C 111.0(3) . . ?
C16C C15C H15C 107.1 . . ?
C21C C15C C14C 113.9(3) . . ?
C21C C15C H15C 107.1 . . ?
C21C C15C C16C 110.2(4) . . ?
C14A C20A H20G 109.5 . . ?
C14A C20A H20H 109.5 . . ?
C14A C20A H20I 109.5 . . ?
H20G C20A H20H 109.5 . . ?
H20G C20A H20I 109.5 . . ?
H20H C20A H20I 109.5 . . ?
H22G C22A H22H 109.5 . . ?
H22G C22A H22I 109.5 . . ?
H22H C22A H22I 109.5 . . ?
C19A C22A H22G 109.5 . . ?
C19A C22A H22H 109.5 . . ?
C19A C22A H22I 109.5 . . ?
C12 C11 C10 116.4(4) . . ?
C23 C11 C10 121.3(4) . . ?
C23 C11 C12 122.3(4) . . ?
C14 C15 H15 106.8 . . ?
C16 C15 C14 113.2(4) . . ?
C16 C15 H15 106.8 . . ?
C16 C15 C21 110.8(4) . . ?
C21 C15 C14 112.2(4) . . ?
C21 C15 H15 106.8 . . ?
O2A C1A C6A 120.4(4) . . ?
O2A C1A C2A 117.3(4) . . ?
C2A C1A C6A 122.3(4) . . ?
C11B C23B H23G 120.0 . . ?
C11B C23B H23H 120.0 . . ?
H23G C23B H23H 120.0 . . ?
C15C C16C H16A 108.7 . . ?
C15C C16C H16B 108.7 . . ?
H16A C16C H16B 107.6 . . ?
C17C C16C C15C 114.4(4) . . ?
C17C C16C H16A 108.7 . . ?
C17C C16C H16B 108.7 . . ?
C18A C17A H17E 108.7 . . ?
C18A C17A H17F 108.7 . . ?
C18A C17A C16A 114.4(4) . . ?
H17E C17A H17F 107.6 . . ?
C16A C17A H17E 108.7 . . ?
C16A C17A H17F 108.7 . . ?
C6A C5A C7A 121.5(4) . . ?
C4A C5A C6A 116.1(4) . . ?
C4A C5A C7A 122.3(4) . . ?
C3C C9C C10C 117.6(4) . . ?
C3C C9C H9CA 107.9 . . ?
C3C C9C H9CB 107.9 . . ?
C10C C9C H9CA 107.9 . . ?
C10C C9C H9CB 107.9 . . ?
H9CA C9C H9CB 107.2 . . ?
C18A C19A C14A 109.1(4) . . ?
C18A C19A H19A 106.5 . . ?
C14A C19A H19A 106.5 . . ?
C22A C19A C18A 113.4(4) . . ?
C22A C19A C14A 114.4(4) . . ?
C22A C19A H19A 106.5 . . ?
C18 C17 H17C 110.3 . . ?
C18 C17 H17D 110.3 . . ?
C18 C17 C16 107.1(4) . . ?
H17C C17 H17D 108.5 . . ?
C16 C17 H17C 110.3 . . ?
C16 C17 H17D 110.3 . . ?
C14A C15A H15A 106.7 . . ?
C16A C15A C14A 111.1(3) . . ?
C16A C15A H15A 106.7 . . ?
C21A C15A C14A 114.2(4) . . ?
C21A C15A H15A 106.7 . . ?
C21A C15A C16A 110.9(4) . . ?
C1 C6 C7 120.7(4) . . ?
C5 C6 C1 118.0(4) . . ?
C5 C6 C7 121.4(4) . . ?
C11 C23 H23C 120.0 . . ?
C11 C23 H23D 120.0 . . ?
H23C C23 H23D 120.0 . . ?
C15C C21C H21A 109.5 . . ?
C15C C21C H21B 109.5 . . ?
C15C C21C H21C 109.5 . . ?
H21A C21C H21B 109.5 . . ?
H21A C21C H21C 109.5 . . ?
H21B C21C H21C 109.5 . . ?
C10 C9 C3 116.4(4) . . ?
C10 C9 H9A 108.2 . . ?
C10 C9 H9B 108.2 . . ?
C3 C9 H9A 108.2 . . ?
C3 C9 H9B 108.2 . . ?
H9A C9 H9B 107.3 . . ?
C15 C16 C17 113.0(4) . . ?
C15 C16 H16C 109.0 . . ?
C15 C16 H16D 109.0 . . ?
C17 C16 H16C 109.0 . . ?
C17 C16 H16D 109.0 . . ?
H16C C16 H16D 107.8 . . ?
C14A C13A H13A 116.2 . . ?
C12A C13A C14A 127.5(4) . . ?
C12A C13A H13A 116.2 . . ?
C5A C7A H7AA 109.5 . . ?
C5A C7A H7AB 109.5 . . ?
C5A C7A H7AC 109.5 . . ?
H7AA C7A H7AB 109.5 . . ?
H7AA C7A H7AC 109.5 . . ?
H7AB C7A H7AC 109.5 . . ?
C3A C2A C9A 121.9(4) . . ?
C1A C2A C3A 118.0(4) . . ?
C1A C2A C9A 120.0(4) . . ?
C6C C7C H7CA 109.5 . . ?
C6C C7C H7CB 109.5 . . ?
C6C C7C H7CC 109.5 . . ?
H7CA C7C H7CB 109.5 . . ?
H7CA C7C H7CC 109.5 . . ?
H7CB C7C H7CC 109.5 . . ?
C18C C17C C16C 113.6(4) . . ?
C18C C17C H17A 108.8 . . ?
C18C C17C H17B 108.8 . . ?
C16C C17C H17A 108.8 . . ?
C16C C17C H17B 108.8 . . ?
H17A C17C H17B 107.7 . . ?
C17A C16A C15A 114.6(4) . . ?
C17A C16A H16E 108.6 . . ?
C17A C16A H16F 108.6 . . ?
C15A C16A H16E 108.6 . . ?
C15A C16A H16F 108.6 . . ?
H16E C16A H16F 107.6 . . ?
C15A C21A H21G 109.5 . . ?
C15A C21A H21H 109.5 . . ?
C15A C21A H21I 109.5 . . ?
H21G C21A H21H 109.5 . . ?
H21G C21A H21I 109.5 . . ?
H21H C21A H21I 109.5 . . ?
C6 C7 H7A 109.5 . . ?
C6 C7 H7B 109.5 . . ?
C6 C7 H7C 109.5 . . ?
H7A C7 H7B 109.5 . . ?
H7A C7 H7C 109.5 . . ?
H7B C7 H7C 109.5 . . ?
O1B C8B C1B 124.6(4) . . ?
O1B C8B H8B 117.7 . . ?
C1B C8B H8B 117.7 . . ?
C14 C20 H20D 109.5 . . ?
C14 C20 H20E 109.5 . . ?
C14 C20 H20F 109.5 . . ?
H20D C20 H20E 109.5 . . ?
H20D C20 H20F 109.5 . . ?
H20E C20 H20F 109.5 . . ?
C14C C19C H19C 107.0 . . ?
C18C C19C C14C 108.4(3) . . ?
C18C C19C H19C 107.0 . . ?
C18C C19C C22C 111.2(4) . . ?
C22C C19C C14C 115.7(4) . . ?
C22C C19C H19C 107.0 . . ?
O1A C8A C6A 123.6(4) . . ?
O1A C8A H8A 118.2 . . ?
C6A C8A H8A 118.2 . . ?
C19B C22B H22J 109.5 . . ?
C19B C22B H22K 109.5 . . ?
C19B C22B H22L 109.5 . . ?
H22J C22B H22K 109.5 . . ?
H22J C22B H22L 109.5 . . ?
H22K C22B H22L 109.5 . . ?
O1C C8C C1C 125.1(5) . . ?
O1C C8C H8C 117.5 . . ?
C1C C8C H8C 117.5 . . ?
C19C C22C H22A 109.5 . . ?
C19C C22C H22B 109.5 . . ?
C19C C22C H22C 109.5 . . ?
H22A C22C H22B 109.5 . . ?
H22A C22C H22C 109.5 . . ?
H22B C22C H22C 109.5 . . ?
C2A C9A H9AA 108.4 . . ?
C2A C9A H9AB 108.4 . . ?
H9AA C9A H9AB 107.5 . . ?
C10A C9A C2A 115.4(5) . . ?
C10A C9A H9AA 108.4 . . ?
C10A C9A H9AB 108.4 . . ?
C13A C12A H12A 115.7 . . ?
C13A C12A C11A 128.6(5) . . ?
C11A C12A H12A 115.7 . . ?
C11C C23C H23A 120.0 . . ?
C11C C23C H23B 120.0 . . ?
H23A C23C H23B 120.0 . . ?
C6B C7B H7BA 109.5 . . ?
C6B C7B H7BB 109.5 . . ?
C6B C7B H7BC 109.5 . . ?
H7BA C7B H7BB 109.5 . . ?
H7BA C7B H7BC 109.5 . . ?
H7BB C7B H7BC 109.5 . . ?
O5A C10A C9A 104.9(4) . . ?
O5A C10A H10A 110.3 . . ?
O5A C10A C11A 110.8(4) . . ?
C9A C10A H10A 110.3 . . ?
C9A C10A C11A 110.2(5) . . ?
C11A C10A H10A 110.3 . . ?
C15 C21 H21D 109.5 . . ?
C15 C21 H21E 109.5 . . ?
C15 C21 H21F 109.5 . . ?
H21D C21 H21E 109.5 . . ?
H21D C21 H21F 109.5 . . ?
H21E C21 H21F 109.5 . . ?
C12A C11A C10A 116.7(4) . . ?
C23A C11A C12A 120.3(5) . . ?
C23A C11A C10A 123.0(5) . . ?
C11A C23A H23E 120.0 . . ?
C11A C23A H23F 120.0 . . ?
H23E C23A H23F 120.0 . . ?

loop_
_geom_bond_atom_site_label_1
_geom_bond_atom_site_label_2
_geom_bond_distance
_geom_bond_site_symmetry_2
_geom_bond_publ_flag
Cl1C C5C 1.752(4) . ?
Cl1 C5 1.750(4) . ?
Cl1A C4A 1.748(4) . ?
Cl1B C5B 1.742(4) . ?
O5B H5B 0.8200 . ?
O5B C10B 1.436(4) . ?
O3B H3B 0.8200 . ?
O3B C4B 1.351(5) . ?
O5 H5 0.8200 . ?
O5 C10 1.429(5) . ?
O4C C18C 1.208(5) . ?
O4B C18B 1.222(5) . ?
O3 H3 0.8200 . ?
O3 C4 1.336(5) . ?
O3C C4C 1.357(5) . ?
O3C H3C 1.03(5) . ?
O2 H2 0.8200 . ?
O2 C2 1.351(5) . ?
O2C H2C 0.8200 . ?
O2C C2C 1.354(5) . ?
O3A H3A 0.8200 . ?
O3A C3A 1.334(5) . ?
O4A C18A 1.220(5) . ?
O2A H2A 0.8200 . ?
O2A C1A 1.356(5) . ?
O1 C8 1.231(5) . ?
O2B H2B 0.8200 . ?
O2B C2B 1.351(5) . ?
O4 C18 1.231(5) . ?
O5C H5C 0.8200 . ?
O5C C10C 1.445(4) . ?
O1A C8A 1.254(5) . ?
O1B C8B 1.234(6) . ?
O1C C8C 1.239(5) . ?
O5A H5A 0.8200 . ?
O5A C10A 1.441(5) . ?
C4C C3C 1.392(5) . ?
C4C C5C 1.384(6) . ?
C14C C13C 1.503(5) . ?
C14C C20C 1.525(6) . ?
C14C C15C 1.567(5) . ?
C14C C19C 1.566(6) . ?
C10B H10B 0.9800 . ?
C10B C9B 1.513(6) . ?
C10B C11B 1.527(5) . ?
C4B C3B 1.407(5) . ?
C4B C5B 1.406(6) . ?
C4 C5 1.424(6) . ?
C4 C3 1.397(6) . ?
C16B H16G 0.9700 . ?
C16B H16H 0.9700 . ?
C16B C17B 1.535(6) . ?
C16B C15B 1.519(6) . ?
C18C C17C 1.515(6) . ?
C18C C19C 1.517(5) . ?
C2B C3B 1.387(6) . ?
C2B C1B 1.405(6) . ?
C13C H13C 0.9300 . ?
C13C C12C 1.353(6) . ?
C18B C17B 1.487(6) . ?
C18B C19B 1.519(6) . ?
C14B C20B 1.533(5) . ?
C14B C13B 1.512(5) . ?
C14B C15B 1.562(6) . ?
C14B C19B 1.581(6) . ?
C8 H8 0.9300 . ?
C8 C1 1.434(6) . ?
C3A C4A 1.405(6) . ?
C3A C2A 1.401(5) . ?
C21B H21J 0.9600 . ?
C21B H21K 0.9600 . ?
C21B H21L 0.9600 . ?
C21B C15B 1.526(6) . ?
C3C C2C 1.404(6) . ?
C3C C9C 1.510(6) . ?
C2 C1 1.420(6) . ?
C2 C3 1.390(6) . ?
C12B H12B 0.9300 . ?
C12B C13B 1.327(6) . ?
C12B C11B 1.468(5) . ?
C1 C6 1.430(6) . ?
C3B C9B 1.518(6) . ?
C9B H9BA 0.9700 . ?
C9B H9BB 0.9700 . ?
C20B H20J 0.9600 . ?
C20B H20K 0.9600 . ?
C20B H20L 0.9600 . ?
C17B H17G 0.9700 . ?
C17B H17H 0.9700 . ?
C18A C17A 1.493(7) . ?
C18A C19A 1.517(6) . ?
C18 C19 1.500(6) . ?
C18 C17 1.488(6) . ?
C1C C2C 1.412(6) . ?
C1C C6C 1.415(6) . ?
C1C C8C 1.446(6) . ?
C11C C12C 1.472(5) . ?
C11C C10C 1.509(6) . ?
C11C C23C 1.323(6) . ?
C1B C6B 1.443(6) . ?
C1B C8B 1.434(7) . ?
C19 H19 0.9800 . ?
C19 C22 1.512(6) . ?
C19 C14 1.586(6) . ?
C13B H13B 0.9300 . ?
C10 H10 0.9800 . ?
C10 C11 1.534(5) . ?
C10 C9 1.523(6) . ?
C6A C1A 1.400(6) . ?
C6A C5A 1.434(6) . ?
C6A C8A 1.441(6) . ?
C12C H12C 0.9300 . ?
C10C H10C 0.9800 . ?
C10C C9C 1.521(6) . ?
C12 H12 0.9300 . ?
C12 C13 1.321(6) . ?
C12 C11 1.468(6) . ?
C14A C20A 1.520(6) . ?
C14A C19A 1.576(6) . ?
C14A C15A 1.565(6) . ?
C14A C13A 1.514(6) . ?
C6B C5B 1.367(6) . ?
C6B C7B 1.510(6) . ?
C6C C5C 1.395(6) . ?
C6C C7C 1.495(7) . ?
C4A C5A 1.386(6) . ?
C5 C6 1.357(6) . ?
C3 C9 1.526(5) . ?
C11B C23B 1.321(6) . ?
C15B H15B 0.9800 . ?
C13 H13 0.9300 . ?
C13 C14 1.512(5) . ?
C19B H19B 0.9800 . ?
C19B C22B 1.511(6) . ?
C22 H22D 0.9600 . ?
C22 H22E 0.9600 . ?
C22 H22F 0.9600 . ?
C20C H20A 0.9600 . ?
C20C H20B 0.9600 . ?
C20C H20C 0.9600 . ?
C14 C15 1.576(6) . ?
C14 C20 1.521(6) . ?
C15C H15C 0.9800 . ?
C15C C16C 1.534(5) . ?
C15C C21C 1.519(6) . ?
C20A H20G 0.9600 . ?
C20A H20H 0.9600 . ?
C20A H20I 0.9600 . ?
C22A H22G 0.9600 . ?
C22A H22H 0.9600 . ?
C22A H22I 0.9600 . ?
C22A C19A 1.509(6) . ?
C11 C23 1.328(6) . ?
C15 H15 0.9800 . ?
C15 C16 1.517(6) . ?
C15 C21 1.522(7) . ?
C1A C2A 1.388(6) . ?
C23B H23G 0.9300 . ?
C23B H23H 0.9300 . ?
C16C H16A 0.9700 . ?
C16C H16B 0.9700 . ?
C16C C17C 1.522(7) . ?
C17A H17E 0.9700 . ?
C17A H17F 0.9700 . ?
C17A C16A 1.516(7) . ?
C5A C7A 1.479(6) . ?
C9C H9CA 0.9700 . ?
C9C H9CB 0.9700 . ?
C19A H19A 0.9800 . ?
C17 H17C 0.9700 . ?
C17 H17D 0.9700 . ?
C17 C16 1.522(8) . ?
C15A H15A 0.9800 . ?
C15A C16A 1.526(6) . ?
C15A C21A 1.519(7) . ?
C6 C7 1.514(6) . ?
C23 H23C 0.9300 . ?
C23 H23D 0.9300 . ?
C21C H21A 0.9600 . ?
C21C H21B 0.9600 . ?
C21C H21C 0.9600 . ?
C9 H9A 0.9700 . ?
C9 H9B 0.9700 . ?
C16 H16C 0.9700 . ?
C16 H16D 0.9700 . ?
C13A H13A 0.9300 . ?
C13A C12A 1.317(6) . ?
C7A H7AA 0.9600 . ?
C7A H7AB 0.9600 . ?
C7A H7AC 0.9600 . ?
C2A C9A 1.519(6) . ?
C7C H7CA 0.9600 . ?
C7C H7CB 0.9600 . ?
C7C H7CC 0.9600 . ?
C17C H17A 0.9700 . ?
C17C H17B 0.9700 . ?
C16A H16E 0.9700 . ?
C16A H16F 0.9700 . ?
C21A H21G 0.9600 . ?
C21A H21H 0.9600 . ?
C21A H21I 0.9600 . ?
C7 H7A 0.9600 . ?
C7 H7B 0.9600 . ?
C7 H7C 0.9600 . ?
C8B H8B 0.9300 . ?
C20 H20D 0.9600 . ?
C20 H20E 0.9600 . ?
C20 H20F 0.9600 . ?
C19C H19C 0.9800 . ?
C19C C22C 1.529(6) . ?
C8A H8A 0.9300 . ?
C22B H22J 0.9600 . ?
C22B H22K 0.9600 . ?
C22B H22L 0.9600 . ?
C8C H8C 0.9300 . ?
C22C H22A 0.9600 . ?
C22C H22B 0.9600 . ?
C22C H22C 0.9600 . ?
C9A H9AA 0.9700 . ?
C9A H9AB 0.9700 . ?
C9A C10A 1.519(8) . ?
C12A H12A 0.9300 . ?
C12A C11A 1.476(7) . ?
C23C H23A 0.9300 . ?
C23C H23B 0.9300 . ?
C7B H7BA 0.9600 . ?
C7B H7BB 0.9600 . ?
C7B H7BC 0.9600 . ?
C10A H10A 0.9800 . ?
C10A C11A 1.519(7) . ?
C21 H21D 0.9600 . ?
C21 H21E 0.9600 . ?
C21 H21F 0.9600 . ?
C11A C23A 1.320(8) . ?
C23A H23E 0.9300 . ?
C23A H23F 0.9300 . ?

loop_
_smtbx_masks_void_nr
_smtbx_masks_void_average_x
_smtbx_masks_void_average_y
_smtbx_masks_void_average_z
_smtbx_masks_void_volume
_smtbx_masks_void_count_electrons
_smtbx_masks_void_content
1 0.084 0.234 0.419 66.1 11.5 ?
2 -0.084 0.734 0.581 66.1 11.8 ?
3 0.105 0.066 0.991 19.2 11.2 ?
4 0.243 0.250 0.156 10.9 0.0 ?
5 0.383 0.713 0.493 32.5 2.1 ?
6 0.483 0.835 0.918 68.2 12.9 ?
7 0.517 0.335 0.082 68.2 13.0 ?
8 0.617 0.213 0.507 32.5 2.1 ?
9 0.757 0.750 0.844 10.9 0.0 ?
10 0.895 0.566 0.009 19.2 11.0 ?
